data_7103517
loop_
_publ_author_name
'Hesp, Kevin D'
'McDonald, Robert'
'Ferguson, Michael J'
'Schatte, Gabriele'
'Stradiotto, Mark'

_publ_section_title
;
 (kappa(2)-P,S)Pt(benzyl) complexes derived from
 1/3-P(i)Pr(2)-2-S(t)Bu-indene: facile synthesis of carbanion- and
 borate-containing zwitterions.
;
_journal_issue 43
_journal_name_full 'Chemical communications (Cambridge, England)'
_journal_page_first 5645
_journal_page_last 5647
_journal_paper_doi 10.1039/b813421a
_journal_year 2008
_chemical_formula_sum 'C51 H43 B F15 P Pt S'
_chemical_formula_weight 1209.78
_chemical_name_systematic
;

?

;
_space_group_IT_number 61
_symmetry_cell_setting orthorhombic
_symmetry_space_group_name_Hall '-P 2ac 2ab'
_symmetry_space_group_name_H-M 'P b c a'
_atom_sites_solution_hydrogens geom
_atom_sites_solution_primary direct
_atom_sites_solution_secondary difmap
_audit_creation_method SHELXL-97
_cell_angle_alpha 90.00
_cell_angle_beta 90.00
_cell_angle_gamma 90.00
_cell_formula_units_Z 8
_cell_length_a 21.679(2)
_cell_length_b 18.6294(17)
_cell_length_c 23.275(2)
_cell_measurement_reflns_used 5324
_cell_measurement_temperature 193(2)
_cell_measurement_theta_max 23.35
_cell_measurement_theta_min 2.19
_cell_volume 9400.0(15)
_computing_cell_refinement 'Bruker SAINT (Bruker, 1997)'
_computing_data_collection 'Bruker SMART (Bruker, 1997)'
_computing_data_reduction 'Bruker SAINT (Bruker, 1997)'
_computing_molecular_graphics 'Bruker SHELXTL (Bruker, 1997)'
_computing_publication_material 'Bruker SHELXTL (Bruker, 1997)'
_computing_structure_refinement 'SHELXL-97 (Sheldrick, 1997)'
_computing_structure_solution 'DIRDIF-96 (Beurskens et al., 1996)'
_diffrn_ambient_temperature 193(2)
_diffrn_detector_area_resol_mean 8.192
_diffrn_measured_fraction_theta_full 0.999
_diffrn_measured_fraction_theta_max 0.999
_diffrn_measurement_device_type 'Bruker PLATFORM diffractometer/SMART 1000 CCD area detector'
_diffrn_measurement_method '\w scans'
_diffrn_radiation_monochromator graphite
_diffrn_radiation_source 'fine-focus sealed tube'
_diffrn_radiation_type MoK\a
_diffrn_radiation_wavelength 0.71073
_diffrn_reflns_av_R_equivalents 0.1001
_diffrn_reflns_av_sigmaI/netI 0.0582
_diffrn_reflns_limit_h_max 27
_diffrn_reflns_limit_h_min -27
_diffrn_reflns_limit_k_max 23
_diffrn_reflns_limit_k_min -21
_diffrn_reflns_limit_l_max 29
_diffrn_reflns_limit_l_min -29
_diffrn_reflns_number 69138
_diffrn_reflns_theta_full 27.00
_diffrn_reflns_theta_max 27.00
_diffrn_reflns_theta_min 1.69
_diffrn_standards_decay_% 0
_diffrn_standards_interval_time 0
_diffrn_standards_number 0
_exptl_absorpt_coefficient_mu 3.160
_exptl_absorpt_correction_T_max 0.8091
_exptl_absorpt_correction_T_min 0.4408
_exptl_absorpt_correction_type multi-scan
_exptl_absorpt_process_details 'SADABS (Sheldrick, 1996)'
_exptl_crystal_colour colorless
_exptl_crystal_density_diffrn 1.710
_exptl_crystal_density_method 'not measured'
_exptl_crystal_description plate
_exptl_crystal_F_000 4784
_exptl_crystal_size_max 0.31
_exptl_crystal_size_mid 0.30
_exptl_crystal_size_min 0.07
_refine_diff_density_max 1.539
_refine_diff_density_min -0.681
_refine_diff_density_rms 0.122
_refine_ls_extinction_method none
_refine_ls_goodness_of_fit_ref 1.060
_refine_ls_hydrogen_treatment constr
_refine_ls_matrix_type full
_refine_ls_number_parameters 632
_refine_ls_number_reflns 10253
_refine_ls_number_restraints 0
_refine_ls_restrained_S_all 1.060
_refine_ls_R_factor_all 0.0840
_refine_ls_R_factor_gt 0.0379
_refine_ls_shift/su_max 0.001
_refine_ls_shift/su_mean 0.000
_refine_ls_structure_factor_coef Fsqd
_refine_ls_weighting_details 'calc w=1/[\s^2^(Fo^2^)+(0.0338P)^2^+7.9483P] where P=(Fo^2^+2Fc^2^)/3'
_refine_ls_weighting_scheme calc
_refine_ls_wR_factor_gt 0.0716
_refine_ls_wR_factor_ref 0.0892
_reflns_number_gt 6580
_reflns_number_total 10253
_reflns_threshold_expression I>2\s(I)
_cod_data_source_file b813421a.txt
_cod_data_source_block dal0745
_cod_depositor_comments
;
The following automatic conversions were performed:
'_symmetry_cell_setting' value 'Orthorhombic' changed to 'orthorhombic'
according to '/home/saulius/struct/CIF-dictionaries/cif_core.dic'
dictionary named 'cif_core.dic' version 2.4.1 from 2010-06-29.

Automatic conversion script
Id: cif_fix_enum 1527 2010-12-29 10:47:43Z saulius 
;
_cod_original_sg_symbol_H-M Pbca
_cod_database_code 7103517

loop_
_symmetry_equiv_pos_as_xyz
'x, y, z'
'-x+1/2, -y, z+1/2'
'-x, y+1/2, -z+1/2'
'x+1/2, -y+1/2, -z'
'-x, -y, -z'
'x-1/2, y, -z-1/2'
'x, -y-1/2, z-1/2'
'-x-1/2, y-1/2, z'

loop_
_atom_site_label
_atom_site_type_symbol
_atom_site_fract_x
_atom_site_fract_y
_atom_site_fract_z
_atom_site_U_iso_or_equiv
_atom_site_adp_type
_atom_site_occupancy
_atom_site_symmetry_multiplicity
_atom_site_calc_flag
_atom_site_refinement_flags
_atom_site_disorder_assembly
_atom_site_disorder_group
Pt Pt 0.182154(8) 0.162979(10) 0.342316(8) 0.02619(6) Uani 1 1 d . . .
P P 0.12188(6) 0.25579(7) 0.36402(6) 0.0264(3) Uani 1 1 d . . .
S S 0.26973(5) 0.23517(7) 0.36074(5) 0.0255(3) Uani 1 1 d . . .
F32 F 0.26903(13) 0.17911(15) 0.48250(13) 0.0366(7) Uani 1 1 d . . .
F33 F 0.19537(15) 0.10939(17) 0.55386(15) 0.0508(9) Uani 1 1 d . . .
F34 F 0.13338(16) 0.18051(19) 0.63802(15) 0.0561(10) Uani 1 1 d . . .
F35 F 0.14866(15) 0.32507(18) 0.64929(13) 0.0490(9) Uani 1 1 d . . .
F36 F 0.22802(14) 0.39526(16) 0.58353(13) 0.0394(8) Uani 1 1 d . . .
F42 F 0.36145(14) 0.20246(17) 0.55449(14) 0.0428(8) Uani 1 1 d . . .
F43 F 0.46135(14) 0.13115(17) 0.52839(16) 0.0539(9) Uani 1 1 d . . .
F44 F 0.53345(15) 0.1705(2) 0.43855(17) 0.0654(11) Uani 1 1 d . . .
F45 F 0.49821(15) 0.2848(2) 0.37241(16) 0.0642(11) Uani 1 1 d . . .
F46 F 0.39692(14) 0.35549(18) 0.39478(14) 0.0477(9) Uani 1 1 d . . .
F52 F 0.36131(14) 0.47635(16) 0.44893(14) 0.0463(8) Uani 1 1 d . . .
F53 F 0.44054(16) 0.55643(18) 0.50454(19) 0.0683(12) Uani 1 1 d . . .
F54 F 0.46761(18) 0.5314(2) 0.61732(19) 0.0795(13) Uani 1 1 d . . .
F55 F 0.41554(16) 0.4173(2) 0.67068(15) 0.0616(11) Uani 1 1 d . . .
F56 F 0.34214(15) 0.32948(18) 0.61504(13) 0.0459(8) Uani 1 1 d . . .
C1 C 0.2693(2) 0.3651(3) 0.4328(2) 0.0246(11) Uani 1 1 d . . .
H1 H 0.2989 0.3913 0.4074 0.030 Uiso 1 1 calc R . .
C2 C 0.2356(2) 0.3096(3) 0.3971(2) 0.0223(10) Uani 1 1 d . . .
C3 C 0.1739(2) 0.3207(2) 0.3964(2) 0.0242(11) Uani 1 1 d . . .
C3A C 0.1603(2) 0.3877(3) 0.4261(2) 0.0256(11) Uani 1 1 d . . .
C4 C 0.1054(2) 0.4255(3) 0.4324(2) 0.0335(13) Uani 1 1 d . . .
H4 H 0.0678 0.4066 0.4180 0.040 Uiso 1 1 calc R . .
C5 C 0.1066(2) 0.4905(3) 0.4600(2) 0.0381(14) Uani 1 1 d . . .
H5 H 0.0695 0.5171 0.4644 0.046 Uiso 1 1 calc R . .
C6 C 0.1613(2) 0.5178(3) 0.4813(2) 0.0377(13) Uani 1 1 d . . .
H6 H 0.1612 0.5629 0.5003 0.045 Uiso 1 1 calc R . .
C7 C 0.2160(2) 0.4807(3) 0.4754(2) 0.0298(12) Uani 1 1 d . . .
H7 H 0.2533 0.5001 0.4904 0.036 Uiso 1 1 calc R . .
C7A C 0.2162(2) 0.4149(3) 0.4474(2) 0.0254(11) Uani 1 1 d . . .
C10 C 0.1209(3) 0.0790(3) 0.3264(3) 0.0395(14) Uani 1 1 d . . .
H10A H 0.1055 0.0533 0.3608 0.047 Uiso 1 1 calc R . .
H10B H 0.0879 0.0892 0.2982 0.047 Uiso 1 1 calc R . .
C11 C 0.1785(3) 0.0527(3) 0.3026(2) 0.0351(12) Uani 1 1 d . . .
C12 C 0.2296(2) 0.0493(3) 0.3404(2) 0.0331(12) Uani 1 1 d . . .
H12 H 0.2207 0.0205 0.3757 0.040 Uiso 1 1 calc R . .
C13 C 0.2888(3) 0.0358(3) 0.3182(3) 0.0437(15) Uani 1 1 d . . .
H13 H 0.3230 0.0320 0.3435 0.052 Uiso 1 1 calc R . .
C14 C 0.2976(3) 0.0282(3) 0.2606(3) 0.0491(17) Uani 1 1 d . . .
H14 H 0.3378 0.0193 0.2459 0.059 Uiso 1 1 calc R . .
C15 C 0.2475(3) 0.0335(3) 0.2231(3) 0.0498(17) Uani 1 1 d . . .
H15 H 0.2541 0.0280 0.1830 0.060 Uiso 1 1 calc R . .
C16 C 0.1896(3) 0.0464(3) 0.2425(3) 0.0453(15) Uani 1 1 d . . .
H16 H 0.1565 0.0513 0.2161 0.054 Uiso 1 1 calc R . .
C21 C 0.0640(2) 0.2395(3) 0.4209(2) 0.0311(12) Uani 1 1 d . . .
H21 H 0.0450 0.2868 0.4308 0.037 Uiso 1 1 calc R . .
C22 C 0.0969(3) 0.2125(3) 0.4737(2) 0.0417(14) Uani 1 1 d . . .
H22A H 0.1286 0.2471 0.4851 0.050 Uiso 1 1 calc R . .
H22B H 0.1163 0.1662 0.4652 0.050 Uiso 1 1 calc R . .
H22C H 0.0672 0.2065 0.5050 0.050 Uiso 1 1 calc R . .
C23 C 0.0127(3) 0.1904(3) 0.4018(3) 0.0469(16) Uani 1 1 d . . .
H23A H -0.0083 0.2114 0.3684 0.056 Uiso 1 1 calc R . .
H23B H -0.0170 0.1843 0.4332 0.056 Uiso 1 1 calc R . .
H23C H 0.0299 0.1436 0.3913 0.056 Uiso 1 1 calc R . .
C24 C 0.0784(2) 0.3014(3) 0.3063(2) 0.0342(13) Uani 1 1 d . . .
H24 H 0.0412 0.3238 0.3245 0.041 Uiso 1 1 calc R . .
C25 C 0.1152(3) 0.3618(3) 0.2782(3) 0.0418(14) Uani 1 1 d . . .
H25A H 0.1282 0.3962 0.3077 0.050 Uiso 1 1 calc R . .
H25B H 0.0894 0.3862 0.2497 0.050 Uiso 1 1 calc R . .
H25C H 0.1517 0.3417 0.2593 0.050 Uiso 1 1 calc R . .
C26 C 0.0552(3) 0.2481(3) 0.2617(3) 0.0517(17) Uani 1 1 d . . .
H26A H 0.0300 0.2113 0.2806 0.062 Uiso 1 1 calc R . .
H26B H 0.0904 0.2253 0.2427 0.062 Uiso 1 1 calc R . .
H26C H 0.0302 0.2734 0.2331 0.062 Uiso 1 1 calc R . .
C27 C 0.2987(2) 0.2698(3) 0.2884(2) 0.0282(12) Uani 1 1 d . . .
C28 C 0.2973(3) 0.3515(3) 0.2862(2) 0.0390(14) Uani 1 1 d . . .
H28A H 0.3224 0.3709 0.3176 0.047 Uiso 1 1 calc R . .
H28B H 0.2546 0.3682 0.2903 0.047 Uiso 1 1 calc R . .
H28C H 0.3139 0.3679 0.2493 0.047 Uiso 1 1 calc R . .
C29 C 0.3637(2) 0.2400(3) 0.2835(3) 0.0437(15) Uani 1 1 d . . .
H29A H 0.3894 0.2603 0.3140 0.052 Uiso 1 1 calc R . .
H29B H 0.3810 0.2529 0.2460 0.052 Uiso 1 1 calc R . .
H29C H 0.3625 0.1877 0.2873 0.052 Uiso 1 1 calc R . .
C30 C 0.2593(3) 0.2380(3) 0.2400(2) 0.0398(14) Uani 1 1 d . . .
H30A H 0.2174 0.2577 0.2422 0.048 Uiso 1 1 calc R . .
H30B H 0.2576 0.1857 0.2441 0.048 Uiso 1 1 calc R . .
H30C H 0.2776 0.2502 0.2028 0.048 Uiso 1 1 calc R . .
C31 C 0.2563(2) 0.2908(3) 0.5307(2) 0.0257(11) Uani 1 1 d . . .
C32 C 0.2425(2) 0.2185(3) 0.5256(2) 0.0316(12) Uani 1 1 d . . .
C33 C 0.2046(2) 0.1805(3) 0.5611(2) 0.0346(13) Uani 1 1 d . . .
C34 C 0.1726(2) 0.2161(3) 0.6035(2) 0.0392(14) Uani 1 1 d . . .
C35 C 0.1801(2) 0.2890(3) 0.6089(2) 0.0353(12) Uani 1 1 d . . .
C36 C 0.2211(2) 0.3240(3) 0.5735(2) 0.0311(12) Uani 1 1 d . . .
C41 C 0.3686(2) 0.2815(3) 0.4736(2) 0.0287(11) Uani 1 1 d . . .
C42 C 0.3910(2) 0.2246(3) 0.5064(2) 0.0316(12) Uani 1 1 d . . .
C43 C 0.4440(3) 0.1869(3) 0.4947(3) 0.0391(14) Uani 1 1 d . . .
C44 C 0.4805(3) 0.2063(3) 0.4496(3) 0.0428(15) Uani 1 1 d . . .
C45 C 0.4626(3) 0.2628(3) 0.4168(2) 0.0406(14) Uani 1 1 d . . .
C46 C 0.4086(2) 0.2987(3) 0.4295(2) 0.0338(13) Uani 1 1 d . . .
C51 C 0.3453(2) 0.3965(3) 0.5281(2) 0.0280(11) Uani 1 1 d . . .
C52 C 0.3733(2) 0.4568(3) 0.5041(3) 0.0360(13) Uani 1 1 d . . .
C53 C 0.4142(3) 0.5013(3) 0.5325(3) 0.0490(16) Uani 1 1 d . . .
C54 C 0.4279(3) 0.4892(3) 0.5885(3) 0.0483(16) Uani 1 1 d . . .
C55 C 0.4013(3) 0.4312(3) 0.6160(3) 0.0433(15) Uani 1 1 d . . .
C56 C 0.3627(2) 0.3874(3) 0.5850(2) 0.0336(13) Uani 1 1 d . . .
B B 0.3081(2) 0.3334(3) 0.4910(2) 0.0263(12) Uani 1 1 d . . .
C10S C -0.0234(4) 0.4075(4) 0.6831(3) 0.074(2) Uani 1 1 d . . .
H10C H -0.0548 0.4106 0.6529 0.088 Uiso 1 1 calc R . .
H10D H -0.0436 0.4036 0.7206 0.088 Uiso 1 1 calc R . .
H10E H 0.0024 0.3650 0.6766 0.088 Uiso 1 1 calc R . .
C11S C 0.0157(3) 0.4729(4) 0.6818(3) 0.0508(16) Uani 1 1 d . . .
C12S C 0.0519(3) 0.4882(4) 0.6342(3) 0.0634(19) Uani 1 1 d . . .
H12S H 0.0525 0.4561 0.6025 0.076 Uiso 1 1 calc R . .
C13S C 0.0869(4) 0.5495(4) 0.6328(3) 0.071(2) Uani 1 1 d . . .
H13S H 0.1121 0.5590 0.6003 0.086 Uiso 1 1 calc R . .
C14S C 0.0860(4) 0.5971(4) 0.6772(4) 0.071(2) Uani 1 1 d . . .
H14S H 0.1091 0.6403 0.6752 0.086 Uiso 1 1 calc R . .
C15S C 0.0514(3) 0.5818(4) 0.7249(3) 0.063(2) Uani 1 1 d . . .
H15S H 0.0514 0.6139 0.7566 0.076 Uiso 1 1 calc R . .
C16S C 0.0165(3) 0.5199(4) 0.7273(3) 0.0572(18) Uani 1 1 d . . .
H16S H -0.0071 0.5096 0.7606 0.069 Uiso 1 1 calc R . .

loop_
_atom_site_aniso_label
_atom_site_aniso_U_11
_atom_site_aniso_U_22
_atom_site_aniso_U_33
_atom_site_aniso_U_23
_atom_site_aniso_U_13
_atom_site_aniso_U_12
Pt 0.02798(9) 0.02364(10) 0.02695(10) -0.00255(9) -0.00085(9) -0.00135(9)
P 0.0239(6) 0.0277(7) 0.0278(7) -0.0024(6) -0.0020(5) -0.0011(6)
S 0.0266(6) 0.0242(7) 0.0258(7) -0.0030(5) 0.0010(5) 0.0015(5)
F32 0.0410(17) 0.0326(18) 0.0361(18) -0.0030(14) 0.0031(14) -0.0010(13)
F33 0.058(2) 0.0370(19) 0.058(2) 0.0061(16) 0.0052(18) -0.0150(16)
F34 0.052(2) 0.070(3) 0.046(2) 0.0155(18) 0.0127(17) -0.0132(18)
F35 0.0480(19) 0.066(2) 0.0328(19) -0.0049(17) 0.0123(15) 0.0032(17)
F36 0.0451(18) 0.0340(18) 0.0391(19) -0.0087(14) 0.0069(15) 0.0016(14)
F42 0.0390(18) 0.045(2) 0.044(2) 0.0123(16) -0.0056(15) 0.0053(15)
F43 0.0435(19) 0.0371(19) 0.081(3) -0.0009(19) -0.0209(19) 0.0116(16)
F44 0.0363(19) 0.079(3) 0.080(3) -0.027(2) -0.0037(18) 0.0245(19)
F45 0.0363(19) 0.104(3) 0.052(2) -0.003(2) 0.0135(18) 0.003(2)
F46 0.0348(17) 0.063(2) 0.046(2) 0.0142(17) 0.0097(15) 0.0002(16)
F52 0.0478(19) 0.039(2) 0.052(2) 0.0119(16) -0.0111(17) -0.0130(15)
F53 0.059(2) 0.036(2) 0.110(3) 0.012(2) -0.022(2) -0.0191(18)
F54 0.076(3) 0.060(3) 0.103(3) -0.025(2) -0.039(3) -0.017(2)
F55 0.059(2) 0.083(3) 0.043(2) -0.020(2) -0.0182(18) 0.002(2)
F56 0.0500(18) 0.057(2) 0.0303(18) 0.0057(16) -0.0092(15) -0.0066(17)
C1 0.026(3) 0.026(3) 0.021(3) 0.003(2) 0.001(2) -0.002(2)
C2 0.020(2) 0.026(3) 0.022(3) 0.000(2) 0.001(2) 0.003(2)
C3 0.027(3) 0.023(3) 0.023(3) 0.0007(19) -0.003(2) -0.004(2)
C3A 0.029(2) 0.022(3) 0.026(3) 0.003(2) 0.001(2) 0.000(2)
C4 0.027(3) 0.035(3) 0.039(3) 0.000(3) -0.001(2) -0.003(2)
C5 0.036(3) 0.032(3) 0.046(4) -0.003(3) 0.005(3) 0.009(3)
C6 0.045(3) 0.026(3) 0.043(4) -0.009(3) 0.004(3) 0.004(2)
C7 0.037(3) 0.024(3) 0.028(3) -0.001(2) 0.000(2) -0.004(2)
C7A 0.026(3) 0.025(3) 0.025(3) 0.001(2) 0.000(2) -0.001(2)
C10 0.038(3) 0.028(3) 0.052(4) -0.002(3) -0.008(3) -0.010(2)
C11 0.047(3) 0.019(3) 0.040(3) -0.004(2) -0.005(3) -0.001(3)
C12 0.040(3) 0.021(3) 0.039(3) 0.007(2) 0.001(3) -0.002(2)
C13 0.044(3) 0.034(3) 0.054(4) 0.008(3) 0.002(3) 0.004(3)
C14 0.058(4) 0.030(3) 0.060(4) 0.006(3) 0.026(3) 0.011(3)
C15 0.084(5) 0.032(3) 0.034(4) -0.001(3) 0.006(4) 0.008(3)
C16 0.065(4) 0.025(3) 0.046(4) -0.003(3) -0.009(3) 0.004(3)
C21 0.026(3) 0.033(3) 0.034(3) -0.005(2) 0.005(2) -0.001(2)
C22 0.044(3) 0.047(4) 0.034(3) 0.005(3) 0.011(3) -0.003(3)
C23 0.035(3) 0.050(4) 0.056(4) -0.010(3) 0.007(3) -0.014(3)
C24 0.027(3) 0.039(3) 0.036(3) -0.007(3) -0.006(2) 0.005(2)
C25 0.042(3) 0.044(4) 0.040(4) 0.011(3) -0.002(3) 0.007(3)
C26 0.059(4) 0.056(4) 0.040(4) -0.004(3) -0.024(3) 0.002(3)
C27 0.026(3) 0.027(3) 0.031(3) -0.001(2) 0.007(2) -0.002(2)
C28 0.043(3) 0.037(4) 0.037(3) 0.005(3) 0.007(3) -0.003(2)
C29 0.041(3) 0.051(4) 0.039(4) 0.002(3) 0.012(3) 0.006(3)
C30 0.048(3) 0.045(4) 0.025(3) 0.000(3) -0.003(3) -0.002(3)
C31 0.026(2) 0.028(3) 0.023(3) 0.001(2) -0.001(2) -0.002(2)
C32 0.033(3) 0.033(3) 0.028(3) 0.002(2) -0.005(2) -0.002(2)
C33 0.037(3) 0.032(3) 0.035(3) 0.004(2) -0.005(3) -0.008(2)
C34 0.036(3) 0.053(4) 0.029(3) 0.011(3) 0.002(3) -0.007(3)
C35 0.032(3) 0.053(4) 0.022(3) 0.004(2) 0.000(3) 0.005(3)
C36 0.032(3) 0.034(3) 0.028(3) 0.000(2) 0.002(2) -0.002(2)
C41 0.026(3) 0.030(3) 0.030(3) -0.006(2) -0.004(2) -0.004(2)
C42 0.028(3) 0.033(3) 0.033(3) -0.004(2) -0.004(2) 0.001(2)
C43 0.035(3) 0.034(3) 0.049(4) -0.013(3) -0.013(3) 0.003(2)
C44 0.036(3) 0.045(4) 0.048(4) -0.024(3) -0.010(3) 0.013(3)
C45 0.035(3) 0.052(4) 0.035(4) -0.012(3) 0.005(3) -0.005(3)
C46 0.028(3) 0.042(3) 0.032(3) -0.003(3) -0.006(2) 0.002(2)
C51 0.027(2) 0.023(3) 0.034(3) -0.004(2) -0.002(2) 0.002(2)
C52 0.031(3) 0.034(3) 0.043(4) -0.001(3) -0.010(3) 0.004(2)
C53 0.034(3) 0.031(3) 0.081(5) -0.001(3) -0.011(3) -0.007(3)
C54 0.040(3) 0.037(4) 0.068(5) -0.019(3) -0.020(3) -0.002(3)
C55 0.043(3) 0.048(4) 0.039(4) -0.016(3) -0.014(3) 0.012(3)
C56 0.030(3) 0.032(3) 0.039(3) -0.006(3) 0.000(2) 0.000(2)
B 0.030(3) 0.022(3) 0.026(3) 0.004(2) -0.001(2) 0.000(3)
C10S 0.091(6) 0.057(5) 0.073(5) 0.011(4) 0.006(4) -0.015(4)
C11S 0.053(4) 0.054(4) 0.046(4) 0.007(3) -0.011(3) 0.005(3)
C12S 0.083(5) 0.063(5) 0.045(4) 0.000(4) -0.006(4) -0.010(4)
C13S 0.082(5) 0.073(5) 0.059(5) 0.016(4) -0.013(4) -0.017(5)
C14S 0.072(5) 0.061(5) 0.081(6) 0.013(4) -0.025(5) -0.010(4)
C15S 0.061(4) 0.057(5) 0.071(5) -0.012(4) -0.023(4) 0.012(4)
C16S 0.046(4) 0.060(5) 0.066(5) -0.004(4) -0.008(3) 0.018(3)

loop_
_atom_type_symbol
_atom_type_description
_atom_type_scat_dispersion_real
_atom_type_scat_dispersion_imag
_atom_type_scat_source
C C 0.0033 0.0016 'International Tables Vol C Tables 4.2.6.8 and 6.1.1.4'
H H 0.0000 0.0000 'International Tables Vol C Tables 4.2.6.8 and 6.1.1.4'
B B 0.0013 0.0007 'International Tables Vol C Tables 4.2.6.8 and 6.1.1.4'
F F 0.0171 0.0103 'International Tables Vol C Tables 4.2.6.8 and 6.1.1.4'
P P 0.1023 0.0942 'International Tables Vol C Tables 4.2.6.8 and 6.1.1.4'
S S 0.1246 0.1234 'International Tables Vol C Tables 4.2.6.8 and 6.1.1.4'
Pt Pt -1.7033 8.3905 'International Tables Vol C Tables 4.2.6.8 and 6.1.1.4'

loop_
_geom_angle_atom_site_label_1
_geom_angle_atom_site_label_2
_geom_angle_atom_site_label_3
_geom_angle
_geom_angle_site_symmetry_1
_geom_angle_site_symmetry_3
_geom_angle_publ_flag
C10 Pt P 104.42(16) . . ?
C10 Pt C11 38.8(2) . . ?
P Pt C11 141.31(15) . . ?
C10 Pt C12 66.4(2) . . ?
P Pt C12 163.64(14) . . ?
C11 Pt C12 35.69(18) . . ?
C10 Pt S 165.89(16) . . ?
P Pt S 89.34(5) . . ?
C11 Pt S 128.37(15) . . ?
C12 Pt S 99.45(13) . . ?
C3 P C24 108.2(2) . . ?
C3 P C21 103.5(2) . . ?
C24 P C21 104.4(2) . . ?
C3 P Pt 104.28(16) . . ?
C24 P Pt 119.48(18) . . ?
C21 P Pt 115.70(18) . . ?
C2 S C27 107.0(2) . . ?
C2 S Pt 101.26(15) . . ?
C27 S Pt 107.24(16) . . ?
C2 C1 C7A 100.1(4) . . ?
C2 C1 B 116.0(4) . . ?
C7A C1 B 114.2(4) . . ?
C3 C2 C1 112.3(4) . . ?
C3 C2 S 121.5(4) . . ?
C1 C2 S 126.3(3) . . ?
C2 C3 C3A 108.9(4) . . ?
C2 C3 P 121.1(4) . . ?
C3A C3 P 129.9(4) . . ?
C4 C3A C7A 121.3(5) . . ?
C4 C3A C3 131.0(5) . . ?
C7A C3A C3 107.6(4) . . ?
C5 C4 C3A 118.7(5) . . ?
C4 C5 C6 120.6(5) . . ?
C7 C6 C5 121.2(5) . . ?
C6 C7 C7A 119.4(5) . . ?
C7 C7A C3A 118.8(4) . . ?
C7 C7A C1 130.3(4) . . ?
C3A C7A C1 110.8(4) . . ?
C11 C10 Pt 76.9(3) . . ?
C12 C11 C16 118.3(5) . . ?
C12 C11 C10 116.8(5) . . ?
C16 C11 C10 123.2(5) . . ?
C12 C11 Pt 76.0(3) . . ?
C16 C11 Pt 118.1(4) . . ?
C10 C11 Pt 64.3(3) . . ?
C13 C12 C11 119.6(5) . . ?
C13 C12 Pt 124.5(4) . . ?
C11 C12 Pt 68.3(3) . . ?
C14 C13 C12 120.6(6) . . ?
C13 C14 C15 119.9(6) . . ?
C16 C15 C14 121.7(6) . . ?
C15 C16 C11 119.9(6) . . ?
C23 C21 C22 112.8(5) . . ?
C23 C21 P 112.9(4) . . ?
C22 C21 P 108.4(3) . . ?
C26 C24 C25 111.1(5) . . ?
C26 C24 P 111.4(4) . . ?
C25 C24 P 112.5(4) . . ?
C29 C27 C28 112.5(4) . . ?
C29 C27 C30 108.7(4) . . ?
C28 C27 C30 110.5(4) . . ?
C29 C27 S 104.4(4) . . ?
C28 C27 S 111.1(4) . . ?
C30 C27 S 109.5(3) . . ?
C32 C31 C36 112.0(5) . . ?
C32 C31 B 124.3(5) . . ?
C36 C31 B 123.7(4) . . ?
C33 C32 F32 114.8(5) . . ?
C33 C32 C31 125.6(5) . . ?
F32 C32 C31 119.6(5) . . ?
F33 C33 C32 121.5(5) . . ?
F33 C33 C34 119.2(5) . . ?
C32 C33 C34 119.2(5) . . ?
F34 C34 C35 120.5(5) . . ?
F34 C34 C33 120.6(5) . . ?
C35 C34 C33 118.9(5) . . ?
F35 C35 C34 119.9(5) . . ?
F35 C35 C36 120.7(5) . . ?
C34 C35 C36 119.3(5) . . ?
F36 C36 C35 115.6(5) . . ?
F36 C36 C31 119.8(4) . . ?
C35 C36 C31 124.6(5) . . ?
C46 C41 C42 111.5(5) . . ?
C46 C41 B 122.4(5) . . ?
C42 C41 B 125.2(5) . . ?
F42 C42 C43 113.8(5) . . ?
F42 C42 C41 121.4(5) . . ?
C43 C42 C41 124.7(5) . . ?
F43 C43 C44 119.2(5) . . ?
F43 C43 C42 120.5(5) . . ?
C44 C43 C42 120.2(6) . . ?
F44 C44 C45 121.2(6) . . ?
F44 C44 C43 120.6(6) . . ?
C45 C44 C43 118.2(5) . . ?
F45 C45 C44 120.1(5) . . ?
F45 C45 C46 120.0(6) . . ?
C44 C45 C46 119.9(5) . . ?
F46 C46 C41 120.5(5) . . ?
F46 C46 C45 114.2(5) . . ?
C41 C46 C45 125.3(5) . . ?
C56 C51 C52 111.3(5) . . ?
C56 C51 B 122.7(4) . . ?
C52 C51 B 124.8(5) . . ?
F52 C52 C53 114.5(5) . . ?
F52 C52 C51 120.7(5) . . ?
C53 C52 C51 124.8(6) . . ?
F53 C53 C54 120.1(5) . . ?
F53 C53 C52 119.9(6) . . ?
C54 C53 C52 120.0(6) . . ?
F54 C54 C53 121.4(6) . . ?
F54 C54 C55 119.6(6) . . ?
C53 C54 C55 119.0(5) . . ?
F55 C55 C56 121.7(6) . . ?
F55 C55 C54 119.8(5) . . ?
C56 C55 C54 118.5(6) . . ?
F56 C56 C55 113.7(5) . . ?
F56 C56 C51 119.8(5) . . ?
C55 C56 C51 126.4(6) . . ?
C31 B C51 112.1(4) . . ?
C31 B C41 112.9(4) . . ?
C51 B C41 98.8(4) . . ?
C31 B C1 105.9(4) . . ?
C51 B C1 114.1(4) . . ?
C41 B C1 113.3(4) . . ?
C16S C11S C12S 118.5(7) . . ?
C16S C11S C10S 121.0(7) . . ?
C12S C11S C10S 120.5(7) . . ?
C13S C12S C11S 120.2(7) . . ?
C14S C13S C12S 121.0(8) . . ?
C13S C14S C15S 119.2(8) . . ?
C14S C15S C16S 120.4(7) . . ?
C11S C16S C15S 120.6(7) . . ?

loop_
_geom_bond_atom_site_label_1
_geom_bond_atom_site_label_2
_geom_bond_distance
_geom_bond_site_symmetry_2
_geom_bond_publ_flag
Pt C10 2.085(5) . ?
Pt P 2.2254(13) . ?
Pt C11 2.255(5) . ?
Pt C12 2.354(5) . ?
Pt S 2.3658(12) . ?
P C3 1.817(5) . ?
P C24 1.848(5) . ?
P C21 1.849(5) . ?
S C2 1.785(5) . ?
S C27 1.910(5) . ?
F32 C32 1.369(6) . ?
F33 C33 1.351(6) . ?
F34 C34 1.345(6) . ?
F35 C35 1.341(6) . ?
F36 C36 1.355(6) . ?
F42 C42 1.353(6) . ?
F43 C43 1.355(6) . ?
F44 C44 1.353(6) . ?
F45 C45 1.353(6) . ?
F46 C46 1.354(6) . ?
F52 C52 1.360(6) . ?
F53 C53 1.343(7) . ?
F54 C54 1.345(6) . ?
F55 C55 1.336(7) . ?
F56 C56 1.361(6) . ?
C1 C2 1.513(6) . ?
C1 C7A 1.517(6) . ?
C1 B 1.701(7) . ?
C2 C3 1.354(6) . ?
C3 C3A 1.458(6) . ?
C3A C4 1.392(7) . ?
C3A C7A 1.402(7) . ?
C4 C5 1.370(7) . ?
C5 C6 1.383(7) . ?
C6 C7 1.381(7) . ?
C7 C7A 1.390(7) . ?
C10 C11 1.451(8) . ?
C11 C12 1.416(7) . ?
C11 C16 1.424(8) . ?
C12 C13 1.408(7) . ?
C13 C14 1.361(8) . ?
C14 C15 1.397(9) . ?
C15 C16 1.355(8) . ?
C21 C23 1.507(7) . ?
C21 C22 1.508(7) . ?
C24 C26 1.522(7) . ?
C24 C25 1.528(7) . ?
C27 C29 1.517(7) . ?
C27 C28 1.523(7) . ?
C27 C30 1.533(7) . ?
C31 C32 1.385(7) . ?
C31 C36 1.398(7) . ?
C31 B 1.658(7) . ?
C32 C33 1.363(7) . ?
C33 C34 1.377(8) . ?
C34 C35 1.374(8) . ?
C35 C36 1.376(7) . ?
C41 C46 1.380(7) . ?
C41 C42 1.394(7) . ?
C41 B 1.678(7) . ?
C42 C43 1.375(7) . ?
C43 C44 1.362(8) . ?
C44 C45 1.357(8) . ?
C45 C46 1.381(7) . ?
C51 C56 1.387(7) . ?
C51 C52 1.395(7) . ?
C51 B 1.668(7) . ?
C52 C53 1.382(8) . ?
C53 C54 1.356(9) . ?
C54 C55 1.380(9) . ?
C55 C56 1.373(7) . ?
C10S C11S 1.486(9) . ?
C11S C16S 1.373(9) . ?
C11S C12S 1.386(9) . ?
C12S C13S 1.371(10) . ?
C13S C14S 1.361(11) . ?
C14S C15S 1.370(10) . ?
C15S C16S 1.379(9) . ?

loop_
_geom_torsion_atom_site_label_1
_geom_torsion_atom_site_label_2
_geom_torsion_atom_site_label_3
_geom_torsion_atom_site_label_4
_geom_torsion
_geom_torsion_site_symmetry_1
_geom_torsion_site_symmetry_2
_geom_torsion_site_symmetry_3
_geom_torsion_site_symmetry_4
_geom_torsion_publ_flag
C10 Pt P C3 165.0(2) . . . . ?
C11 Pt P C3 -179.9(3) . . . . ?
C12 Pt P C3 111.1(5) . . . . ?
S Pt P C3 -11.78(16) . . . . ?
C10 Pt P C24 -74.0(3) . . . . ?
C11 Pt P C24 -58.9(3) . . . . ?
C12 Pt P C24 -127.9(5) . . . . ?
S Pt P C24 109.2(2) . . . . ?
C10 Pt P C21 52.1(3) . . . . ?
C11 Pt P C21 67.1(3) . . . . ?
C12 Pt P C21 -1.8(5) . . . . ?
S Pt P C21 -124.74(19) . . . . ?
C10 Pt S C2 -153.4(7) . . . . ?
P Pt S C2 13.82(16) . . . . ?
C11 Pt S C2 -175.6(2) . . . . ?
C12 Pt S C2 -152.3(2) . . . . ?
C10 Pt S C27 94.7(7) . . . . ?
P Pt S C27 -98.09(16) . . . . ?
C11 Pt S C27 72.5(2) . . . . ?
C12 Pt S C27 95.8(2) . . . . ?
C7A C1 C2 C3 -5.8(5) . . . . ?
B C1 C2 C3 117.6(5) . . . . ?
C7A C1 C2 S 176.1(4) . . . . ?
B C1 C2 S -60.5(5) . . . . ?
C27 S C2 C3 97.8(4) . . . . ?
Pt S C2 C3 -14.3(4) . . . . ?
C27 S C2 C1 -84.2(4) . . . . ?
Pt S C2 C1 163.6(4) . . . . ?
C1 C2 C3 C3A 5.7(6) . . . . ?
S C2 C3 C3A -176.1(3) . . . . ?
C1 C2 C3 P -172.5(3) . . . . ?
S C2 C3 P 5.7(6) . . . . ?
C24 P C3 C2 -121.2(4) . . . . ?
C21 P C3 C2 128.4(4) . . . . ?
Pt P C3 C2 7.0(4) . . . . ?
C24 P C3 C3A 61.1(5) . . . . ?
C21 P C3 C3A -49.3(5) . . . . ?
Pt P C3 C3A -170.7(4) . . . . ?
C2 C3 C3A C4 173.4(5) . . . . ?
P C3 C3A C4 -8.7(8) . . . . ?
C2 C3 C3A C7A -2.9(6) . . . . ?
P C3 C3A C7A 175.0(4) . . . . ?
C7A C3A C4 C5 0.1(8) . . . . ?
C3 C3A C4 C5 -175.8(5) . . . . ?
C3A C4 C5 C6 -0.3(8) . . . . ?
C4 C5 C6 C7 0.2(9) . . . . ?
C5 C6 C7 C7A 0.2(8) . . . . ?
C6 C7 C7A C3A -0.4(7) . . . . ?
C6 C7 C7A C1 177.0(5) . . . . ?
C4 C3A C7A C7 0.3(7) . . . . ?
C3 C3A C7A C7 177.0(4) . . . . ?
C4 C3A C7A C1 -177.6(5) . . . . ?
C3 C3A C7A C1 -0.9(5) . . . . ?
C2 C1 C7A C7 -173.8(5) . . . . ?
B C1 C7A C7 61.5(7) . . . . ?
C2 C1 C7A C3A 3.8(5) . . . . ?
B C1 C7A C3A -120.9(5) . . . . ?
P Pt C10 C11 165.0(3) . . . . ?
C12 Pt C10 C11 -29.4(3) . . . . ?
S Pt C10 C11 -28.2(9) . . . . ?
Pt C10 C11 C12 57.0(4) . . . . ?
Pt C10 C11 C16 -108.0(5) . . . . ?
C10 Pt C11 C12 -129.5(5) . . . . ?
P Pt C11 C12 -153.2(3) . . . . ?
S Pt C11 C12 42.0(4) . . . . ?
C10 Pt C11 C16 115.6(6) . . . . ?
P Pt C11 C16 91.9(5) . . . . ?
C12 Pt C11 C16 -114.9(6) . . . . ?
S Pt C11 C16 -72.9(5) . . . . ?
P Pt C11 C10 -23.7(4) . . . . ?
C12 Pt C11 C10 129.5(5) . . . . ?
S Pt C11 C10 171.5(3) . . . . ?
C16 C11 C12 C13 -3.7(7) . . . . ?
C10 C11 C12 C13 -169.5(5) . . . . ?
Pt C11 C12 C13 -118.3(5) . . . . ?
C16 C11 C12 Pt 114.6(5) . . . . ?
C10 C11 C12 Pt -51.1(4) . . . . ?
C10 Pt C12 C13 143.6(6) . . . . ?
P Pt C12 C13 -157.8(4) . . . . ?
C11 Pt C12 C13 111.8(6) . . . . ?
S Pt C12 C13 -36.1(5) . . . . ?
C10 Pt C12 C11 31.8(3) . . . . ?
P Pt C12 C11 90.4(6) . . . . ?
S Pt C12 C11 -147.9(3) . . . . ?
C11 C12 C13 C14 2.0(8) . . . . ?
Pt C12 C13 C14 -80.7(7) . . . . ?
C12 C13 C14 C15 -0.2(9) . . . . ?
C13 C14 C15 C16 0.2(9) . . . . ?
C14 C15 C16 C11 -2.0(9) . . . . ?
C12 C11 C16 C15 3.7(8) . . . . ?
C10 C11 C16 C15 168.5(5) . . . . ?
Pt C11 C16 C15 92.3(6) . . . . ?
C3 P C21 C23 175.9(4) . . . . ?
C24 P C21 C23 62.7(5) . . . . ?
Pt P C21 C23 -70.7(4) . . . . ?
C3 P C21 C22 -58.4(4) . . . . ?
C24 P C21 C22 -171.6(4) . . . . ?
Pt P C21 C22 55.0(4) . . . . ?
C3 P C24 C26 156.0(4) . . . . ?
C21 P C24 C26 -94.2(4) . . . . ?
Pt P C24 C26 37.0(5) . . . . ?
C3 P C24 C25 30.4(5) . . . . ?
C21 P C24 C25 140.2(4) . . . . ?
Pt P C24 C25 -88.6(4) . . . . ?
C2 S C27 C29 133.0(4) . . . . ?
Pt S C27 C29 -119.1(3) . . . . ?
C2 S C27 C28 11.5(4) . . . . ?
Pt S C27 C28 119.5(3) . . . . ?
C2 S C27 C30 -110.8(4) . . . . ?
Pt S C27 C30 -2.8(4) . . . . ?
C36 C31 C32 C33 -6.7(8) . . . . ?
B C31 C32 C33 173.3(5) . . . . ?
C36 C31 C32 F32 174.6(4) . . . . ?
B C31 C32 F32 -5.4(7) . . . . ?
F32 C32 C33 F33 0.8(7) . . . . ?
C31 C32 C33 F33 -177.9(5) . . . . ?
F32 C32 C33 C34 -175.8(5) . . . . ?
C31 C32 C33 C34 5.4(8) . . . . ?
F33 C33 C34 F34 1.1(8) . . . . ?
C32 C33 C34 F34 177.8(5) . . . . ?
F33 C33 C34 C35 -177.0(5) . . . . ?
C32 C33 C34 C35 -0.3(8) . . . . ?
F34 C34 C35 F35 0.8(8) . . . . ?
C33 C34 C35 F35 178.9(5) . . . . ?
F34 C34 C35 C36 179.2(5) . . . . ?
C33 C34 C35 C36 -2.6(8) . . . . ?
F35 C35 C36 F36 1.6(7) . . . . ?
C34 C35 C36 F36 -176.9(5) . . . . ?
F35 C35 C36 C31 179.4(5) . . . . ?
C34 C35 C36 C31 0.9(8) . . . . ?
C32 C31 C36 F36 -178.9(4) . . . . ?
B C31 C36 F36 1.1(7) . . . . ?
C32 C31 C36 C35 3.4(7) . . . . ?
B C31 C36 C35 -176.6(5) . . . . ?
C46 C41 C42 F42 174.9(4) . . . . ?
B C41 C42 F42 5.4(7) . . . . ?
C46 C41 C42 C43 -3.9(7) . . . . ?
B C41 C42 C43 -173.4(5) . . . . ?
F42 C42 C43 F43 2.7(7) . . . . ?
C41 C42 C43 F43 -178.4(5) . . . . ?
F42 C42 C43 C44 -175.9(5) . . . . ?
C41 C42 C43 C44 2.9(8) . . . . ?
F43 C43 C44 F44 -0.1(8) . . . . ?
C42 C43 C44 F44 178.5(5) . . . . ?
F43 C43 C44 C45 -179.2(5) . . . . ?
C42 C43 C44 C45 -0.6(8) . . . . ?
F44 C44 C45 F45 -0.5(8) . . . . ?
C43 C44 C45 F45 178.6(5) . . . . ?
F44 C44 C45 C46 -179.5(5) . . . . ?
C43 C44 C45 C46 -0.4(8) . . . . ?
C42 C41 C46 F46 -176.0(4) . . . . ?
B C41 C46 F46 -6.2(7) . . . . ?
C42 C41 C46 C45 2.9(8) . . . . ?
B C41 C46 C45 172.7(5) . . . . ?
F45 C45 C46 F46 -0.9(7) . . . . ?
C44 C45 C46 F46 178.0(5) . . . . ?
F45 C45 C46 C41 -179.9(5) . . . . ?
C44 C45 C46 C41 -1.0(9) . . . . ?
C56 C51 C52 F52 -178.4(5) . . . . ?
B C51 C52 F52 13.8(8) . . . . ?
C56 C51 C52 C53 1.3(8) . . . . ?
B C51 C52 C53 -166.5(5) . . . . ?
F52 C52 C53 F53 -3.0(8) . . . . ?
C51 C52 C53 F53 177.2(5) . . . . ?
F52 C52 C53 C54 177.2(5) . . . . ?
C51 C52 C53 C54 -2.5(9) . . . . ?
F53 C53 C54 F54 0.0(9) . . . . ?
C52 C53 C54 F54 179.8(5) . . . . ?
F53 C53 C54 C55 -178.5(5) . . . . ?
C52 C53 C54 C55 1.2(9) . . . . ?
F54 C54 C55 F55 -0.4(8) . . . . ?
C53 C54 C55 F55 178.2(5) . . . . ?
F54 C54 C55 C56 -177.6(5) . . . . ?
C53 C54 C55 C56 1.0(9) . . . . ?
F55 C55 C56 F56 -1.1(8) . . . . ?
C54 C55 C56 F56 176.0(5) . . . . ?
F55 C55 C56 C51 -179.4(5) . . . . ?
C54 C55 C56 C51 -2.3(9) . . . . ?
C52 C51 C56 F56 -177.1(4) . . . . ?
B C51 C56 F56 -9.0(7) . . . . ?
C52 C51 C56 C55 1.1(8) . . . . ?
B C51 C56 C55 169.2(5) . . . . ?
C32 C31 B C51 -144.4(5) . . . . ?
C36 C31 B C51 35.6(6) . . . . ?
C32 C31 B C41 -33.9(7) . . . . ?
C36 C31 B C41 146.1(5) . . . . ?
C32 C31 B C1 90.6(6) . . . . ?
C36 C31 B C1 -89.4(5) . . . . ?
C56 C51 B C31 38.5(6) . . . . ?
C52 C51 B C31 -155.0(5) . . . . ?
C56 C51 B C41 -80.7(5) . . . . ?
C52 C51 B C41 85.8(5) . . . . ?
C56 C51 B C1 158.8(5) . . . . ?
C52 C51 B C1 -34.7(7) . . . . ?
C46 C41 B C31 162.7(5) . . . . ?
C42 C41 B C31 -28.9(7) . . . . ?
C46 C41 B C51 -78.7(5) . . . . ?
C42 C41 B C51 89.7(5) . . . . ?
C46 C41 B C1 42.4(6) . . . . ?
C42 C41 B C1 -149.3(5) . . . . ?
C2 C1 B C31 -57.3(5) . . . . ?
C7A C1 B C31 58.4(5) . . . . ?
C2 C1 B C51 179.0(4) . . . . ?
C7A C1 B C51 -65.3(5) . . . . ?
C2 C1 B C41 67.0(5) . . . . ?
C7A C1 B C41 -177.3(4) . . . . ?
C16S C11S C12S C13S -1.0(10) . . . . ?
C10S C11S C12S C13S 178.6(7) . . . . ?
C11S C12S C13S C14S -1.2(12) . . . . ?
C12S C13S C14S C15S 2.6(12) . . . . ?
C13S C14S C15S C16S -1.8(11) . . . . ?
C12S C11S C16S C15S 1.7(10) . . . . ?
C10S C11S C16S C15S -177.9(6) . . . . ?
C14S C15S C16S C11S -0.3(10) . . . . ?
